data_7216444
loop_
_publ_author_name
'Zhao, Fangfang'
'Dong, Huan'
'Liu, BeiBei'
'Zhang, Guangju'
'Huang, Hui'
'Hu, Hailiang'
'Liu, Yang'
'Kang, Zhenhui'

_publ_section_title
;
 Tuning luminescence via transition metal-directed strategy in
 coordination polymers
;
_journal_issue 21
_journal_name_full CrystEngComm
_journal_page_first 4422
_journal_paper_doi 10.1039/c3ce42566e
_journal_volume 16
_journal_year 2014
_chemical_formula_moiety MnO2(C7H5O4NSCl)2(C10H8N2)
_chemical_formula_sum 'C24 H18 Cl2 Mn N4 O10 S2'
_chemical_formula_weight 712.38
_chemical_name_systematic
; 
 ? 
;
_space_group_IT_number 2
_symmetry_cell_setting triclinic
_symmetry_space_group_name_Hall '-P 1'
_symmetry_space_group_name_H-M 'P -1'
_atom_sites_solution_hydrogens geom
_atom_sites_solution_primary direct
_atom_sites_solution_secondary difmap
_audit_creation_method SHELXL-97
_cell_angle_alpha 114.573(2)
_cell_angle_beta 90.156(2)
_cell_angle_gamma 95.928(2)
_cell_formula_units_Z 1
_cell_length_a 5.4158(6)
_cell_length_b 11.4254(13)
_cell_length_c 12.5590(14)
_cell_measurement_reflns_used 1047
_cell_measurement_temperature 150(2)
_cell_measurement_theta_max 20.107
_cell_measurement_theta_min 2.998
_cell_volume 702.06(14)
_computing_cell_refinement 'Bruker SMART'
_computing_data_collection 'Bruker SMART'
_computing_data_reduction 'Bruker SMART'
_computing_molecular_graphics 'Bruker SHELXTL'
_computing_publication_material 'Bruker SHELXTL'
_computing_structure_refinement 'SHELXL-97 (Sheldrick, 1997)'
_computing_structure_solution 'SHELXS-97 (Sheldrick, 1990)'
_diffrn_ambient_temperature 150(2)
_diffrn_measured_fraction_theta_full 0.973
_diffrn_measured_fraction_theta_max 0.973
_diffrn_measurement_device_type 'Bruker APEX-II CCD'
_diffrn_measurement_method '\f and \w scans'
_diffrn_radiation_monochromator graphite
_diffrn_radiation_source 'fine-focus sealed tube'
_diffrn_radiation_type MoK\a
_diffrn_radiation_wavelength 0.71073
_diffrn_reflns_av_R_equivalents 0.0111
_diffrn_reflns_av_sigmaI/netI 0.0205
_diffrn_reflns_limit_h_max 6
_diffrn_reflns_limit_h_min -6
_diffrn_reflns_limit_k_max 13
_diffrn_reflns_limit_k_min -13
_diffrn_reflns_limit_l_max 14
_diffrn_reflns_limit_l_min -14
_diffrn_reflns_number 3713
_diffrn_reflns_theta_full 25.00
_diffrn_reflns_theta_max 25.00
_diffrn_reflns_theta_min 3.17
_exptl_absorpt_coefficient_mu 0.873
_exptl_absorpt_correction_T_max 0.8949
_exptl_absorpt_correction_T_min 0.8729
_exptl_absorpt_correction_type multi-scan
_exptl_absorpt_process_details '(SADABS; Sheldrick, 2003)'
_exptl_crystal_colour Yellow
_exptl_crystal_density_diffrn 1.685
_exptl_crystal_density_method 'not measured'
_exptl_crystal_description Block
_exptl_crystal_F_000 361
_exptl_crystal_size_max 0.16
_exptl_crystal_size_mid 0.14
_exptl_crystal_size_min 0.13
_refine_diff_density_max 0.785
_refine_diff_density_min -0.535
_refine_diff_density_rms 0.079
_refine_ls_extinction_method none
_refine_ls_goodness_of_fit_ref 1.018
_refine_ls_hydrogen_treatment mixed
_refine_ls_matrix_type full
_refine_ls_number_parameters 232
_refine_ls_number_reflns 2421
_refine_ls_number_restraints 3
_refine_ls_restrained_S_all 1.032
_refine_ls_R_factor_all 0.0367
_refine_ls_R_factor_gt 0.0346
_refine_ls_shift/su_max 0.000
_refine_ls_shift/su_mean 0.000
_refine_ls_structure_factor_coef Fsqd
_refine_ls_weighting_details 'calc w=1/[\s^2^(Fo^2^)+(0.0468P)^2^+1.4967P] where P=(Fo^2^+2Fc^2^)/3'
_refine_ls_weighting_scheme calc
_refine_ls_wR_factor_gt 0.0910
_refine_ls_wR_factor_ref 0.0924
_reflns_number_gt 2284
_reflns_number_total 2421
_reflns_threshold_expression >2sigma(I)
_cod_data_source_file c3ce42566e2.cif
_cod_data_source_block 3
_cod_depositor_comments
;
The following automatic conversions were performed:

'_symmetry_cell_setting' value 'Triclinic' changed to 'triclinic'
according to
/usr/data/users/saulius/crontab/automatic-downloads/current/RSC/lib/dictionaries/cif_core.dic
dictionary named 'cif_core.dic' version 2.4.2 from 2011-04-26.

Automatic conversion script
Id: cif_fix_values 2281 2013-09-26 08:29:07Z andrius 
;
_cod_original_sg_symbol_H-M P-1
_cod_database_code 7216444

loop_
_symmetry_equiv_pos_as_xyz
'x, y, z'
'-x, -y, -z'

loop_
_atom_site_label
_atom_site_type_symbol
_atom_site_fract_x
_atom_site_fract_y
_atom_site_fract_z
_atom_site_U_iso_or_equiv
_atom_site_adp_type
_atom_site_occupancy
_atom_site_symmetry_multiplicity
_atom_site_calc_flag
_atom_site_refinement_flags
Mn1 Mn 0.0000 1.0000 0.5000 0.00396(15) Uani 1 2 d SU
Cl1 Cl 0.83798(13) 0.78406(7) -0.14130(6) 0.02405(19) Uani 1 1 d .
S1 S 0.38599(12) 0.56272(7) -0.17848(6) 0.01927(19) Uani 1 1 d .
O1 O 0.1983(3) 0.94536(17) 0.34452(15) 0.0134(4) Uani 1 1 d U
O2 O -0.0752(3) 0.78592(18) 0.21987(17) 0.0189(4) Uani 1 1 d .
O3 O 0.3495(4) 0.6038(2) -0.26995(17) 0.0270(5) Uani 1 1 d .
O4 O 0.5863(4) 0.4870(2) -0.18505(19) 0.0265(5) Uani 1 1 d .
O5 O 0.3318(3) 1.08542(18) 0.59838(16) 0.0153(4) Uani 1 1 d U
N1 N 0.1377(5) 0.4856(3) -0.1612(2) 0.0225(5) Uani 1 1 d .
H1A H -0.014(9) 0.503(4) -0.188(4) 0.049(12) Uiso 1 1 d .
H1B H 0.149(9) 0.410(5) -0.167(4) 0.062(15) Uiso 1 1 d .
N2 N 0.0170(4) 0.8139(2) 0.50347(19) 0.0141(5) Uani 1 1 d .
C1 C 0.3023(5) 0.8411(3) 0.1466(2) 0.0155(5) Uani 1 1 d .
C2 C 0.2729(5) 0.7265(3) 0.0446(2) 0.0168(6) Uani 1 1 d .
H2 H 0.134(6) 0.655(3) 0.038(3) 0.024(8) Uiso 1 1 d .
C3 C 0.4334(5) 0.7069(3) -0.0459(2) 0.0169(6) Uani 1 1 d .
C4 C 0.6258(5) 0.8043(3) -0.0333(2) 0.0184(6) Uani 1 1 d .
C5 C 0.6535(5) 0.9198(3) 0.0673(3) 0.0199(6) Uani 1 1 d .
H5 H 0.780(6) 0.982(3) 0.076(3) 0.015(7) Uiso 1 1 d .
C6 C 0.4920(5) 0.9378(3) 0.1564(2) 0.0177(6) Uani 1 1 d .
H6 H 0.510(6) 1.019(3) 0.228(3) 0.017(8) Uiso 1 1 d .
C7 C 0.1267(5) 0.8576(3) 0.2432(2) 0.0146(5) Uani 1 1 d .
C8 C 0.1923(5) 0.7358(3) 0.4530(3) 0.0184(6) Uani 1 1 d .
H8 H 0.320(6) 0.766(3) 0.416(3) 0.023(8) Uiso 1 1 d .
C9 C 0.1919(5) 0.6138(3) 0.4499(3) 0.0192(6) Uani 1 1 d .
H9 H 0.331(7) 0.565(3) 0.408(3) 0.024(8) Uiso 1 1 d .
C10 C 0.0039(5) 0.5657(2) 0.5012(2) 0.0135(5) Uani 1 1 d .
C11 C -0.1767(5) 0.6467(3) 0.5540(2) 0.0183(6) Uani 1 1 d .
H11 H -0.312(7) 0.613(3) 0.587(3) 0.026(9) Uiso 1 1 d .
C12 C -0.1631(5) 0.7678(3) 0.5530(2) 0.0182(6) Uani 1 1 d .
H12 H -0.290(6) 0.822(3) 0.589(3) 0.025(8) Uiso 1 1 d .

loop_
_atom_site_aniso_label
_atom_site_aniso_U_11
_atom_site_aniso_U_22
_atom_site_aniso_U_33
_atom_site_aniso_U_23
_atom_site_aniso_U_13
_atom_site_aniso_U_12
Mn1 0.0041(2) 0.0027(2) 0.0056(3) 0.00232(19) 0.00084(17) 0.00054(17)
Cl1 0.0216(4) 0.0279(4) 0.0186(4) 0.0071(3) 0.0067(3) -0.0034(3)
S1 0.0170(4) 0.0193(4) 0.0158(3) 0.0023(3) 0.0035(3) -0.0004(3)
O1 0.0148(9) 0.0130(9) 0.0120(7) 0.0046(7) 0.0030(6) 0.0023(7)
O2 0.0153(9) 0.0171(10) 0.0188(10) 0.0029(8) 0.0018(8) -0.0011(8)
O3 0.0284(11) 0.0314(12) 0.0158(10) 0.0061(9) 0.0008(8) -0.0036(9)
O4 0.0197(10) 0.0240(11) 0.0280(11) 0.0030(9) 0.0061(9) 0.0034(9)
O5 0.0123(8) 0.0160(9) 0.0152(8) 0.0046(7) -0.0015(6) -0.0008(7)
N1 0.0204(13) 0.0174(13) 0.0243(13) 0.0037(11) 0.0036(10) 0.0007(10)
N2 0.0148(11) 0.0128(11) 0.0147(11) 0.0060(9) 0.0002(9) 0.0000(8)
C1 0.0154(13) 0.0170(13) 0.0154(13) 0.0078(11) 0.0001(10) 0.0033(10)
C2 0.0150(13) 0.0174(13) 0.0176(13) 0.0071(11) 0.0012(11) 0.0011(11)
C3 0.0168(13) 0.0176(13) 0.0147(13) 0.0051(11) 0.0009(10) 0.0024(11)
C4 0.0176(13) 0.0218(14) 0.0165(13) 0.0092(11) 0.0026(11) 0.0008(11)
C5 0.0200(14) 0.0195(14) 0.0205(14) 0.0100(12) 0.0011(11) -0.0035(12)
C6 0.0195(14) 0.0172(14) 0.0162(13) 0.0070(12) 0.0006(11) 0.0005(11)
C7 0.0154(13) 0.0137(13) 0.0165(13) 0.0077(11) 0.0007(10) 0.0036(10)
C8 0.0154(13) 0.0167(13) 0.0274(15) 0.0134(12) 0.0069(11) 0.0028(11)
C9 0.0174(14) 0.0173(14) 0.0275(15) 0.0130(12) 0.0077(12) 0.0055(11)
C10 0.0152(13) 0.0125(13) 0.0131(12) 0.0062(10) -0.0011(10) -0.0009(10)
C11 0.0192(14) 0.0163(13) 0.0217(14) 0.0101(11) 0.0077(11) 0.0024(11)
C12 0.0188(14) 0.0156(13) 0.0214(14) 0.0080(11) 0.0077(11) 0.0062(11)

loop_
_atom_type_symbol
_atom_type_description
_atom_type_scat_dispersion_real
_atom_type_scat_dispersion_imag
_atom_type_scat_source
C C 0.0033 0.0016 'International Tables Vol C Tables 4.2.6.8 and 6.1.1.4'
N N 0.0061 0.0033 'International Tables Vol C Tables 4.2.6.8 and 6.1.1.4'
O O 0.0106 0.0060 'International Tables Vol C Tables 4.2.6.8 and 6.1.1.4'
Mn Mn 0.3368 0.7283 'International Tables Vol C Tables 4.2.6.8 and 6.1.1.4'
Cl Cl 0.1484 0.1585 'International Tables Vol C Tables 4.2.6.8 and 6.1.1.4'
S S 0.1246 0.1234 'International Tables Vol C Tables 4.2.6.8 and 6.1.1.4'
H H 0.0000 0.0000 'International Tables Vol C Tables 4.2.6.8 and 6.1.1.4'

loop_
_geom_angle_atom_site_label_1
_geom_angle_atom_site_label_2
_geom_angle_atom_site_label_3
_geom_angle
_geom_angle_site_symmetry_1
_geom_angle_site_symmetry_3
O5 Mn1 O5 180.000(1) . 2_576
O5 Mn1 O1 90.45(7) . 2_576
O5 Mn1 O1 89.55(7) 2_576 2_576
O5 Mn1 O1 89.55(7) . .
O5 Mn1 O1 90.45(7) 2_576 .
O1 Mn1 O1 180.000(1) 2_576 .
O5 Mn1 N2 95.07(8) . .
O5 Mn1 N2 84.93(8) 2_576 .
O1 Mn1 N2 88.34(8) 2_576 .
O1 Mn1 N2 91.66(8) . .
O5 Mn1 N2 84.93(8) . 2_576
O5 Mn1 N2 95.07(8) 2_576 2_576
O1 Mn1 N2 91.66(8) 2_576 2_576
O1 Mn1 N2 88.34(8) . 2_576
N2 Mn1 N2 180.000(1) . 2_576
O3 S1 O4 118.79(13) . .
O3 S1 N1 110.99(14) . .
O4 S1 N1 107.46(14) . .
O3 S1 C3 106.05(13) . .
O4 S1 C3 108.06(13) . .
N1 S1 C3 104.55(13) . .
C7 O1 Mn1 127.24(17) . .
C12 N2 C8 116.4(2) . .
C12 N2 Mn1 119.26(18) . .
C8 N2 Mn1 124.20(18) . .
C6 C1 C2 119.4(3) . .
C6 C1 C7 121.6(2) . .
C2 C1 C7 119.0(2) . .
C3 C2 C1 120.6(3) . .
C2 C3 C4 119.1(3) . .
C2 C3 S1 120.2(2) . .
C4 C3 S1 120.7(2) . .
C5 C4 C3 120.6(3) . .
C5 C4 Cl1 118.1(2) . .
C3 C4 Cl1 121.3(2) . .
C6 C5 C4 119.6(3) . .
C5 C6 C1 120.7(3) . .
O2 C7 O1 124.8(2) . .
O2 C7 C1 118.9(2) . .
O1 C7 C1 116.3(2) . .
N2 C8 C9 123.5(3) . .
C8 C9 C10 120.1(3) . .
C11 C10 C9 116.5(2) . .
C11 C10 C10 121.9(3) . 2_566
C9 C10 C10 121.6(3) . 2_566
C12 C11 C10 119.8(3) . .
N2 C12 C11 123.7(3) . .

loop_
_geom_bond_atom_site_label_1
_geom_bond_atom_site_label_2
_geom_bond_distance
_geom_bond_site_symmetry_2
Mn1 O5 2.0812(18) .
Mn1 O5 2.0812(18) 2_576
Mn1 O1 2.1193(17) 2_576
Mn1 O1 2.1193(17) .
Mn1 N2 2.156(2) .
Mn1 N2 2.156(2) 2_576
Cl1 C4 1.737(3) .
S1 O3 1.430(2) .
S1 O4 1.438(2) .
S1 N1 1.596(3) .
S1 C3 1.784(3) .
O1 C7 1.277(3) .
O2 C7 1.252(3) .
N2 C12 1.336(4) .
N2 C8 1.344(4) .
C1 C6 1.394(4) .
C1 C2 1.394(4) .
C1 C7 1.505(4) .
C2 C3 1.390(4) .
C3 C4 1.401(4) .
C4 C5 1.389(4) .
C5 C6 1.383(4) .
C8 C9 1.378(4) .
C9 C10 1.392(4) .
C10 C11 1.390(4) .
C10 C10 1.484(5) 2_566
C11 C12 1.383(4) .
